data_4505637
loop_
_publ_author_name
'Yamaguchi, Takao'
'Bl\'azquez, Blas'
'Hesek, Dusan'
'Lee, Mijoon'
'Llarrull, Leticia I.'
'Boggess, Bill'
'Oliver, Allen G.'
'Fisher, Jed F.'
'Mobashery, Shahriar'

_publ_section_title
;
 Inhibitors for Bacterial Cell-Wall Recycling.
;
_journal_issue 3
_journal_name_full 'ACS medicinal chemistry letters'
_journal_page_first 238
_journal_page_last 242
_journal_paper_doi 10.1021/ml2002746
_journal_volume 3
_journal_year 2012
_chemical_absolute_configuration ad
_chemical_formula_moiety 'C30 H32 N2 O8 S'
_chemical_formula_sum 'C30 H32 N2 O8 S'
_chemical_formula_weight 580.64
_chemical_name_common
;
3-O-Acetyl-4,6-benzylidene-1,5-N-(carbobenzyloxy)
imino-2-tosylamino-1,2,5-trideoxy-D-glucitol
;
_chemical_name_systematic
; 
 ? 
;
_space_group_IT_number 19
_symmetry_cell_setting orthorhombic
_symmetry_space_group_name_Hall 'P 2ac 2ab'
_symmetry_space_group_name_H-M 'P 21 21 21'
_atom_sites_solution_hydrogens geom
_atom_sites_solution_primary direct
_atom_sites_solution_secondary difmap
_audit_creation_method SHELXL-97
_cell_angle_alpha 90.00
_cell_angle_beta 90.00
_cell_angle_gamma 90.00
_cell_formula_units_Z 4
_cell_length_a 7.3789(2)
_cell_length_b 12.7852(3)
_cell_length_c 32.0596(8)
_cell_measurement_reflns_used 2719
_cell_measurement_temperature 296(2)
_cell_measurement_theta_max 51.25
_cell_measurement_theta_min 2.76
_cell_volume 3024.53(13)
_computing_cell_refinement 'Bruker SAINT'
_computing_data_collection 'Bruker APEX2'
_computing_data_reduction 'Bruker SAINT'
_computing_molecular_graphics 'Bruker SHELXTL'
_computing_publication_material 'Bruker SHELXTL'
_computing_structure_refinement 'SHELXL-97 (Sheldrick, 2008)'
_computing_structure_solution 'SHELXS-97 (Sheldrick, 2008)'
_diffrn_ambient_temperature 296(2)
_diffrn_detector_area_resol_mean 8.33
_diffrn_measured_fraction_theta_full 0.980
_diffrn_measured_fraction_theta_max 0.980
_diffrn_measurement_device_type 'Bruker APEX-II CCD'
_diffrn_measurement_method '\f and \w scans'
_diffrn_radiation_monochromator graphite
_diffrn_radiation_source 'fine-focus sealed tube'
_diffrn_radiation_type CuK\a
_diffrn_radiation_wavelength 1.54178
_diffrn_reflns_av_R_equivalents 0.0544
_diffrn_reflns_av_sigmaI/netI 0.0560
_diffrn_reflns_limit_h_max 8
_diffrn_reflns_limit_h_min -8
_diffrn_reflns_limit_k_max 12
_diffrn_reflns_limit_k_min -15
_diffrn_reflns_limit_l_max 38
_diffrn_reflns_limit_l_min -38
_diffrn_reflns_number 17336
_diffrn_reflns_theta_full 69.40
_diffrn_reflns_theta_max 69.40
_diffrn_reflns_theta_min 2.76
_exptl_absorpt_coefficient_mu 1.384
_exptl_absorpt_correction_T_max 0.9945
_exptl_absorpt_correction_T_min 0.6356
_exptl_absorpt_correction_type none
_exptl_crystal_colour colourless
_exptl_crystal_density_diffrn 1.275
_exptl_crystal_density_method 'not measured'
_exptl_crystal_description plate
_exptl_crystal_F_000 1224
_exptl_crystal_size_max 0.36
_exptl_crystal_size_mid 0.36
_exptl_crystal_size_min 0.01
_refine_diff_density_max 0.245
_refine_diff_density_min -0.364
_refine_diff_density_rms 0.053
_refine_ls_abs_structure_details 'Flack H D (1983), Acta Cryst. A39, 876-881'
_refine_ls_abs_structure_Flack 0.03(3)
_refine_ls_extinction_method none
_refine_ls_goodness_of_fit_ref 1.034
_refine_ls_hydrogen_treatment mixed
_refine_ls_matrix_type full
_refine_ls_number_parameters 346
_refine_ls_number_reflns 5327
_refine_ls_number_restraints 1
_refine_ls_restrained_S_all 1.035
_refine_ls_R_factor_all 0.0953
_refine_ls_R_factor_gt 0.0546
_refine_ls_shift/su_max 0.007
_refine_ls_shift/su_mean 0.001
_refine_ls_structure_factor_coef Fsqd
_refine_ls_weighting_details 'calc w=1/[\s^2^(Fo^2^)+(0.0788P)^2^+0.6054P] where P=(Fo^2^+2Fc^2^)/3'
_refine_ls_weighting_scheme calc
_refine_ls_wR_factor_gt 0.1353
_refine_ls_wR_factor_ref 0.1673
_reflns_number_gt 3425
_reflns_number_total 5327
_reflns_threshold_expression >2sigma(I)
_cod_data_source_file ml2002746_si_001.cif
_cod_data_source_block compound_15
_cod_depositor_comments 'Adding full bibliography for 4505637.cif.'
_cod_original_sg_symbol_H-M P212121
_cod_database_code 4505637

loop_
_symmetry_equiv_pos_as_xyz
'x, y, z'
'-x+1/2, -y, z+1/2'
'-x, y+1/2, -z+1/2'
'x+1/2, -y+1/2, -z'

loop_
_atom_site_label
_atom_site_type_symbol
_atom_site_fract_x
_atom_site_fract_y
_atom_site_fract_z
_atom_site_U_iso_or_equiv
_atom_site_adp_type
_atom_site_occupancy
_atom_site_symmetry_multiplicity
_atom_site_calc_flag
_atom_site_refinement_flags
_atom_site_disorder_assembly
_atom_site_disorder_group
S1 S 0.42489(14) 0.06503(7) 0.74951(4) 0.0656(3) Uani 1 1 d . . .
O1 O 1.0759(4) 0.44759(19) 0.76913(9) 0.0741(8) Uani 1 1 d . . .
O2 O 0.9245(5) 0.3356(2) 0.81033(8) 0.0725(8) Uani 1 1 d . . .
O3 O 0.4071(4) -0.0447(2) 0.75535(10) 0.0844(9) Uani 1 1 d . . .
O4 O 0.2962(4) 0.1209(3) 0.72432(10) 0.0847(9) Uani 1 1 d . . .
O5 O 0.5900(4) 0.2043(2) 0.65350(9) 0.0707(8) Uani 1 1 d . . .
O6 O 0.6483(6) 0.0505(3) 0.62306(13) 0.1138(14) Uani 1 1 d . . .
O7 O 0.9109(5) 0.3046(2) 0.62883(8) 0.0758(8) Uani 1 1 d . B .
O8 O 1.1699(6) 0.4003(3) 0.64532(11) 0.1058(13) Uani 1 1 d . B .
N1 N 0.9599(5) 0.2968(2) 0.74279(10) 0.0581(8) Uani 1 1 d . . .
N2 N 0.6213(4) 0.0823(2) 0.72937(11) 0.0571(9) Uani 1 1 d . . .
H2N2 H 0.698(6) 0.035(3) 0.7314(12) 0.069 Uiso 1 1 d . . .
C1 C 0.8691(5) 0.1961(2) 0.75080(12) 0.0570(9) Uani 1 1 d . . .
H1A H 0.8323 0.1924 0.7798 0.068 Uiso 1 1 calc R . .
H1B H 0.9525 0.1391 0.7454 0.068 Uiso 1 1 calc R . .
C2 C 0.7037(5) 0.1856(3) 0.72277(12) 0.0539(9) Uani 1 1 d . . .
H2 H 0.6155 0.2395 0.7305 0.065 Uiso 1 1 calc R . .
C3 C 0.7533(5) 0.1996(3) 0.67751(12) 0.0554(9) Uani 1 1 d . . .
H3 H 0.8277 0.1406 0.6682 0.067 Uiso 1 1 calc R . .
C4 C 0.8560(6) 0.3015(3) 0.67122(12) 0.0589(10) Uani 1 1 d . . .
H4 H 0.7752 0.3606 0.6770 0.071 Uiso 1 1 calc R . .
C5 C 1.0205(6) 0.3075(3) 0.69970(13) 0.0604(10) Uani 1 1 d . . .
H5 H 1.0983 0.2474 0.6933 0.072 Uiso 1 1 calc R . .
C6 C 1.1262(8) 0.4066(4) 0.68866(14) 0.0921(17) Uani 1 1 d . . .
H6A H 1.0531 0.4681 0.6941 0.111 Uiso 1 1 calc R . .
H6B H 1.2359 0.4110 0.7052 0.111 Uiso 1 1 calc R . .
C7 C 0.9933(6) 0.3661(3) 0.77354(14) 0.0593(10) Uani 1 1 d . . .
C8 C 0.9461(9) 0.4064(3) 0.84444(13) 0.0857(15) Uani 1 1 d . . .
H8A H 0.8490 0.4575 0.8441 0.103 Uiso 1 1 calc R . .
H8B H 1.0602 0.4434 0.8417 0.103 Uiso 1 1 calc R . .
C9 C 0.9430(8) 0.3482(4) 0.88490(14) 0.0802(13) Uani 1 1 d . . .
C10 C 0.9677(9) 0.4035(4) 0.92107(17) 0.1026(18) Uani 1 1 d . . .
H10 H 0.9867 0.4754 0.9200 0.123 Uiso 1 1 calc R . .
C11 C 0.9644(11) 0.3519(6) 0.95968(17) 0.124(2) Uani 1 1 d . . .
H11 H 0.9753 0.3900 0.9843 0.149 Uiso 1 1 calc R . .
C12 C 0.9455(12) 0.2477(6) 0.9611(2) 0.125(2) Uani 1 1 d . . .
H12 H 0.9482 0.2136 0.9867 0.150 Uiso 1 1 calc R . .
C13 C 0.9223(11) 0.1913(5) 0.9255(2) 0.126(2) Uani 1 1 d . . .
H13 H 0.9047 0.1194 0.9269 0.152 Uiso 1 1 calc R . .
C14 C 0.9251(10) 0.2411(4) 0.88723(17) 0.1016(18) Uani 1 1 d . . .
H14 H 0.9147 0.2020 0.8629 0.122 Uiso 1 1 calc R . .
C15 C 0.4248(6) 0.1258(3) 0.79836(13) 0.0666(10) Uani 1 1 d . . .
C16 C 0.3908(7) 0.2325(4) 0.80182(16) 0.0820(14) Uani 1 1 d . . .
H16 H 0.3626 0.2709 0.7781 0.098 Uiso 1 1 calc R . .
C17 C 0.3984(8) 0.2821(4) 0.84014(18) 0.0953(17) Uani 1 1 d . . .
H17 H 0.3761 0.3536 0.8418 0.114 Uiso 1 1 calc R . .
C18 C 0.4388(9) 0.2264(4) 0.87602(19) 0.0969(16) Uani 1 1 d . . .
C19 C 0.4692(8) 0.1203(5) 0.87244(17) 0.0948(16) Uani 1 1 d . . .
H19 H 0.4921 0.0816 0.8964 0.114 Uiso 1 1 calc R . .
C20 C 0.4668(6) 0.0698(4) 0.83452(16) 0.0802(13) Uani 1 1 d . . .
H20 H 0.4930 -0.0012 0.8330 0.096 Uiso 1 1 calc R . .
C21 C 0.4435(11) 0.2803(5) 0.91821(18) 0.133(2) Uani 1 1 d . . .
H21A H 0.5226 0.3398 0.9169 0.200 Uiso 1 1 calc R . .
H21B H 0.4872 0.2322 0.9389 0.200 Uiso 1 1 calc R . .
H21C H 0.3235 0.3029 0.9255 0.200 Uiso 1 1 calc R . .
C22 C 0.5496(9) 0.1233(4) 0.62841(16) 0.0861(15) Uani 1 1 d . . .
C23 C 0.3644(8) 0.1352(5) 0.61018(18) 0.114(2) Uani 1 1 d . . .
H23A H 0.3546 0.2024 0.5969 0.170 Uiso 1 1 calc R . .
H23B H 0.2755 0.1299 0.6319 0.170 Uiso 1 1 calc R . .
H23C H 0.3441 0.0812 0.5899 0.170 Uiso 1 1 calc R . .
C24 C 1.0116(9) 0.3976(4) 0.62069(15) 0.0938(18) Uani 1 1 d D . .
H24 H 0.9359 0.4563 0.6297 0.113 Uiso 1 1 calc R A 1
C25 C 1.0397(11) 0.4102(6) 0.57538(16) 0.078(3) Uiso 0.540(12) 1 d PGD B 1
C26 C 1.2164(11) 0.4007(7) 0.5609(2) 0.089(3) Uiso 0.540(12) 1 d PG B 1
H26A H 1.3098 0.3853 0.5793 0.106 Uiso 0.540(12) 1 calc PR B 1
C27 C 1.2536(11) 0.4142(7) 0.5187(2) 0.112(4) Uiso 0.540(12) 1 d PG B 1
H27A H 1.3718 0.4078 0.5090 0.135 Uiso 0.540(12) 1 calc PR B 1
C28 C 1.1140(13) 0.4372(8) 0.49106(16) 0.122(4) Uiso 0.540(12) 1 d PG B 1
H28A H 1.1389 0.4462 0.4628 0.146 Uiso 0.540(12) 1 calc PR B 1
C29 C 0.9373(12) 0.4467(9) 0.5056(2) 0.146(6) Uiso 0.540(12) 1 d PG B 1
H29A H 0.8439 0.4621 0.4871 0.175 Uiso 0.540(12) 1 calc PR B 1
C30 C 0.9001(10) 0.4332(8) 0.5477(2) 0.113(4) Uiso 0.540(12) 1 d PG B 1
H30A H 0.7819 0.4396 0.5575 0.135 Uiso 0.540(12) 1 calc PR B 1
C25' C 1.1031(17) 0.3821(9) 0.5774(2) 0.100(4) Uiso 0.460(12) 1 d PGD B 2
C26' C 1.2830(16) 0.3901(11) 0.5649(3) 0.147(7) Uiso 0.460(12) 1 d PG B 2
H26B H 1.3737 0.3987 0.5848 0.176 Uiso 0.460(12) 1 calc PR B 2
C27' C 1.3274(16) 0.3852(12) 0.5229(4) 0.163(7) Uiso 0.460(12) 1 d PG B 2
H27B H 1.4478 0.3906 0.5145 0.196 Uiso 0.460(12) 1 calc PR B 2
C28' C 1.192(2) 0.3723(13) 0.4932(2) 0.158(7) Uiso 0.460(12) 1 d PG B 2
H28B H 1.2215 0.3691 0.4650 0.190 Uiso 0.460(12) 1 calc PR B 2
C29' C 1.012(2) 0.3643(14) 0.5056(3) 0.199(10) Uiso 0.460(12) 1 d PG B 2
H29B H 0.9212 0.3557 0.4858 0.239 Uiso 0.460(12) 1 calc PR B 2
C30' C 0.9675(15) 0.3692(12) 0.5477(4) 0.137(6) Uiso 0.460(12) 1 d PG B 2
H30B H 0.8472 0.3638 0.5560 0.164 Uiso 0.460(12) 1 calc PR B 2

loop_
_atom_site_aniso_label
_atom_site_aniso_U_11
_atom_site_aniso_U_22
_atom_site_aniso_U_33
_atom_site_aniso_U_23
_atom_site_aniso_U_13
_atom_site_aniso_U_12
S1 0.0528(6) 0.0604(5) 0.0836(7) 0.0025(5) -0.0008(6) -0.0063(5)
O1 0.082(2) 0.0514(14) 0.089(2) -0.0034(13) -0.0013(17) -0.0136(16)
O2 0.095(2) 0.0604(15) 0.0624(17) -0.0067(13) 0.0031(18) -0.0129(17)
O3 0.081(2) 0.0644(15) 0.108(2) -0.0011(16) 0.011(2) -0.0184(16)
O4 0.056(2) 0.107(2) 0.091(2) 0.0075(19) -0.0156(17) 0.0060(17)
O5 0.0678(19) 0.0634(15) 0.0808(19) -0.0012(14) -0.0118(17) 0.0010(16)
O6 0.136(4) 0.084(2) 0.121(3) -0.032(2) -0.033(3) 0.006(2)
O7 0.098(2) 0.0652(16) 0.0640(17) 0.0036(13) 0.0073(18) -0.0138(18)
O8 0.124(3) 0.121(3) 0.073(2) -0.002(2) 0.017(2) -0.058(2)
N1 0.064(2) 0.0470(14) 0.064(2) -0.0003(14) 0.0058(17) -0.0090(14)
N2 0.053(2) 0.0386(14) 0.079(2) 0.0040(14) 0.0038(17) -0.0009(14)
C1 0.061(2) 0.0423(16) 0.067(2) -0.0016(18) 0.001(2) -0.0030(16)
C2 0.059(2) 0.0396(17) 0.063(2) 0.0003(16) 0.004(2) 0.0005(16)
C3 0.052(2) 0.0458(18) 0.068(2) 0.0011(18) -0.001(2) 0.0015(17)
C4 0.071(3) 0.0484(19) 0.057(2) 0.0067(18) 0.007(2) -0.0001(19)
C5 0.063(3) 0.0506(19) 0.068(3) 0.0029(18) 0.006(2) -0.0094(19)
C6 0.115(4) 0.092(3) 0.070(3) 0.002(2) 0.015(3) -0.042(3)
C7 0.057(3) 0.0454(18) 0.075(3) -0.0010(19) 0.004(2) -0.0030(18)
C8 0.132(4) 0.061(2) 0.065(3) -0.018(2) 0.005(3) -0.009(3)
C9 0.095(4) 0.085(3) 0.061(3) -0.010(2) -0.003(3) -0.002(3)
C10 0.134(5) 0.087(3) 0.087(4) -0.018(3) -0.008(4) 0.003(3)
C11 0.162(6) 0.149(6) 0.061(3) -0.020(4) -0.006(4) -0.013(5)
C12 0.167(7) 0.126(5) 0.081(4) 0.003(4) -0.004(5) -0.005(5)
C13 0.183(7) 0.096(4) 0.100(4) 0.020(4) -0.007(5) -0.020(5)
C14 0.146(5) 0.082(3) 0.077(3) 0.001(3) 0.000(4) -0.013(4)
C15 0.055(3) 0.075(2) 0.069(3) 0.008(2) 0.005(2) 0.003(2)
C16 0.085(4) 0.075(3) 0.085(3) 0.005(2) 0.010(3) 0.010(3)
C17 0.105(5) 0.078(3) 0.103(4) -0.013(3) 0.016(3) 0.018(3)
C18 0.087(4) 0.107(4) 0.097(4) -0.012(3) 0.014(3) 0.020(3)
C19 0.098(4) 0.107(4) 0.080(3) 0.013(3) 0.007(3) 0.004(3)
C20 0.070(3) 0.076(3) 0.095(4) 0.007(3) 0.005(3) 0.001(3)
C21 0.141(6) 0.164(6) 0.094(4) -0.036(4) 0.003(4) 0.026(5)
C22 0.098(4) 0.077(3) 0.083(3) 0.000(3) -0.018(3) -0.021(3)
C23 0.095(5) 0.133(5) 0.113(4) -0.005(4) -0.030(4) -0.029(4)
C24 0.141(6) 0.074(3) 0.067(3) 0.006(2) 0.016(3) -0.026(3)

loop_
_atom_type_symbol
_atom_type_description
_atom_type_scat_dispersion_real
_atom_type_scat_dispersion_imag
_atom_type_scat_source
C C 0.0181 0.0091 'International Tables Vol C Tables 4.2.6.8 and 6.1.1.4'
H H 0.0000 0.0000 'International Tables Vol C Tables 4.2.6.8 and 6.1.1.4'
N N 0.0311 0.0180 'International Tables Vol C Tables 4.2.6.8 and 6.1.1.4'
O O 0.0492 0.0322 'International Tables Vol C Tables 4.2.6.8 and 6.1.1.4'
S S 0.3331 0.5567 'International Tables Vol C Tables 4.2.6.8 and 6.1.1.4'

loop_
_geom_angle_atom_site_label_1
_geom_angle_atom_site_label_2
_geom_angle_atom_site_label_3
_geom_angle
O3 S1 O4 120.2(2)
O3 S1 N2 105.82(18)
O4 S1 N2 107.65(19)
O3 S1 C15 108.7(2)
O4 S1 C15 106.4(2)
N2 S1 C15 107.5(2)
C7 O2 C8 116.6(3)
C22 O5 C3 118.4(4)
C4 O7 C24 110.4(3)
C24 O8 C6 111.1(4)
C7 N1 C5 125.1(3)
C7 N1 C1 122.0(3)
C5 N1 C1 112.8(3)
C2 N2 S1 123.8(3)
C2 N2 H2N2 113(3)
S1 N2 H2N2 119(3)
N1 C1 C2 109.8(3)
N1 C1 H1A 109.7
C2 C1 H1A 109.7
N1 C1 H1B 109.7
C2 C1 H1B 109.7
H1A C1 H1B 108.2
N2 C2 C3 110.3(3)
N2 C2 C1 109.1(3)
C3 C2 C1 111.3(3)
N2 C2 H2 108.7
C3 C2 H2 108.7
C1 C2 H2 108.7
O5 C3 C2 108.6(3)
O5 C3 C4 108.2(3)
C2 C3 C4 110.5(3)
O5 C3 H3 109.8
C2 C3 H3 109.8
C4 C3 H3 109.8
O7 C4 C3 107.1(3)
O7 C4 C5 110.2(3)
C3 C4 C5 111.2(3)
O7 C4 H4 109.4
C3 C4 H4 109.4
C5 C4 H4 109.4
N1 C5 C4 108.6(3)
N1 C5 C6 117.0(3)
C4 C5 C6 108.1(4)
N1 C5 H5 107.6
C4 C5 H5 107.6
C6 C5 H5 107.6
O8 C6 C5 107.1(4)
O8 C6 H6A 110.3
C5 C6 H6A 110.3
O8 C6 H6B 110.3
C5 C6 H6B 110.3
H6A C6 H6B 108.6
O1 C7 O2 122.7(4)
O1 C7 N1 124.7(4)
O2 C7 N1 112.5(3)
O2 C8 C9 110.3(3)
O2 C8 H8A 109.6
C9 C8 H8A 109.6
O2 C8 H8B 109.6
C9 C8 H8B 109.6
H8A C8 H8B 108.1
C10 C9 C14 118.7(5)
C10 C9 C8 118.3(4)
C14 C9 C8 122.9(4)
C9 C10 C11 120.1(5)
C9 C10 H10 120.0
C11 C10 H10 120.0
C12 C11 C10 120.0(6)
C12 C11 H11 120.0
C10 C11 H11 120.0
C11 C12 C13 120.7(6)
C11 C12 H12 119.6
C13 C12 H12 119.6
C12 C13 C14 119.9(6)
C12 C13 H13 120.1
C14 C13 H13 120.1
C9 C14 C13 120.5(5)
C9 C14 H14 119.8
C13 C14 H14 119.8
C16 C15 C20 118.4(4)
C16 C15 S1 120.5(3)
C20 C15 S1 121.1(4)
C17 C16 C15 120.9(5)
C17 C16 H16 119.6
C15 C16 H16 119.6
C16 C17 C18 120.7(5)
C16 C17 H17 119.7
C18 C17 H17 119.7
C19 C18 C17 118.1(5)
C19 C18 C21 121.1(6)
C17 C18 C21 120.8(6)
C20 C19 C18 122.2(5)
C20 C19 H19 118.9
C18 C19 H19 118.9
C19 C20 C15 119.7(5)
C19 C20 H20 120.1
C15 C20 H20 120.1
C18 C21 H21A 109.5
C18 C21 H21B 109.5
H21A C21 H21B 109.5
C18 C21 H21C 109.5
H21A C21 H21C 109.5
H21B C21 H21C 109.5
O6 C22 O5 123.5(5)
O6 C22 C23 125.6(5)
O5 C22 C23 110.9(5)
C22 C23 H23A 109.5
C22 C23 H23B 109.5
H23A C23 H23B 109.5
C22 C23 H23C 109.5
H23A C23 H23C 109.5
H23B C23 H23C 109.5
O8 C24 O7 110.5(4)
O8 C24 C25 115.6(5)
O7 C24 C25 110.1(5)
O8 C24 C25' 98.3(6)
O7 C24 C25' 106.5(5)
C25 C24 C25' 22.4(5)
O8 C24 H24 106.7
O7 C24 H24 106.7
C25 C24 H24 106.7
C25' C24 H24 127.5
C26 C25 C30 120.0
C26 C25 C24 116.8(6)
C30 C25 C24 123.1(6)
C25 C26 C27 120.0
C25 C26 H26A 120.0
C27 C26 H26A 120.0
C28 C27 C26 120.0
C28 C27 H27A 120.0
C26 C27 H27A 120.0
C27 C28 C29 120.0
C27 C28 H28A 120.0
C29 C28 H28A 120.0
C30 C29 C28 120.0
C30 C29 H29A 120.0
C28 C29 H29A 120.0
C29 C30 C25 120.0
C29 C30 H30A 120.0
C25 C30 H30A 120.0
C26' C25' C30' 120.0
C26' C25' C24 131.3(8)
C30' C25' C24 108.3(8)
C27' C26' C25' 120.0
C27' C26' H26B 120.0
C25' C26' H26B 120.0
C26' C27' C28' 120.0
C26' C27' H27B 120.0
C28' C27' H27B 120.0
C29' C28' C27' 120.0
C29' C28' H28B 120.0
C27' C28' H28B 120.0
C28' C29' C30' 120.0
C28' C29' H29B 120.0
C30' C29' H29B 120.0
C29' C30' C25' 120.0
C29' C30' H30B 120.0
C25' C30' H30B 120.0

loop_
_geom_bond_atom_site_label_1
_geom_bond_atom_site_label_2
_geom_bond_distance
S1 O3 1.421(3)
S1 O4 1.436(3)
S1 N2 1.602(3)
S1 C15 1.748(4)
O1 C7 1.216(5)
O2 C7 1.342(5)
O2 C8 1.428(4)
O5 C22 1.345(6)
O5 C3 1.431(5)
O6 C22 1.194(6)
O7 C4 1.418(4)
O7 C24 1.426(5)
O8 C24 1.410(7)
O8 C6 1.429(5)
N1 C7 1.348(5)
N1 C5 1.458(5)
N1 C1 1.474(4)
N2 C2 1.469(4)
N2 H2N2 0.84(4)
C1 C2 1.522(5)
C1 H1A 0.9700
C1 H1B 0.9700
C2 C3 1.507(5)
C2 H2 0.9800
C3 C4 1.520(5)
C3 H3 0.9800
C4 C5 1.521(6)
C4 H4 0.9800
C5 C6 1.529(5)
C5 H5 0.9800
C6 H6A 0.9700
C6 H6B 0.9700
C8 C9 1.496(6)
C8 H8A 0.9700
C8 H8B 0.9700
C9 C10 1.371(6)
C9 C14 1.378(6)
C10 C11 1.403(8)
C10 H10 0.9300
C11 C12 1.340(8)
C11 H11 0.9300
C12 C13 1.362(8)
C12 H12 0.9300
C13 C14 1.382(7)
C13 H13 0.9300
C14 H14 0.9300
C15 C16 1.391(6)
C15 C20 1.397(6)
C16 C17 1.384(7)
C16 H16 0.9300
C17 C18 1.385(7)
C17 H17 0.9300
C18 C19 1.380(7)
C18 C21 1.518(7)
C19 C20 1.376(7)
C19 H19 0.9300
C20 H20 0.9300
C21 H21A 0.9600
C21 H21B 0.9600
C21 H21C 0.9600
C22 C23 1.494(8)
C23 H23A 0.9600
C23 H23B 0.9600
C23 H23C 0.9600
C24 C25 1.476(7)
C24 C25' 1.557(9)
C24 H24 0.9800
C25 C26 1.3900
C25 C30 1.3900
C26 C27 1.3900
C26 H26A 0.9300
C27 C28 1.3900
C27 H27A 0.9300
C28 C29 1.3900
C28 H28A 0.9300
C29 C30 1.3900
C29 H29A 0.9300
C30 H30A 0.9300
C25' C26' 1.3900
C25' C30' 1.3900
C26' C27' 1.3900
C26' H26B 0.9300
C27' C28' 1.3900
C27' H27B 0.9300
C28' C29' 1.3900
C28' H28B 0.9300
C29' C30' 1.3900
C29' H29B 0.9300
C30' H30B 0.9300

loop_
_geom_hbond_atom_site_label_D
_geom_hbond_atom_site_label_H
_geom_hbond_atom_site_label_A
_geom_hbond_distance_DH
_geom_hbond_distance_HA
_geom_hbond_distance_DA
_geom_hbond_angle_DHA
_geom_hbond_site_symmetry_A
N2 H2N2 O1 0.84(4) 2.00(4) 2.821(4) 166(4) 3_746

loop_
_geom_torsion_atom_site_label_1
_geom_torsion_atom_site_label_2
_geom_torsion_atom_site_label_3
_geom_torsion_atom_site_label_4
_geom_torsion
O3 S1 N2 C2 -172.5(3)
O4 S1 N2 C2 57.7(4)
C15 S1 N2 C2 -56.5(4)
C7 N1 C1 C2 124.9(4)
C5 N1 C1 C2 -59.8(4)
S1 N2 C2 C3 -123.6(3)
S1 N2 C2 C1 113.9(3)
N1 C1 C2 N2 176.6(3)
N1 C1 C2 C3 54.8(4)
C22 O5 C3 C2 -109.5(4)
C22 O5 C3 C4 130.5(4)
N2 C2 C3 O5 67.3(4)
C1 C2 C3 O5 -171.6(3)
N2 C2 C3 C4 -174.2(3)
C1 C2 C3 C4 -53.0(4)
C24 O7 C4 C3 -178.9(4)
C24 O7 C4 C5 -57.8(5)
O5 C3 C4 O7 -66.1(4)
C2 C3 C4 O7 175.1(3)
O5 C3 C4 C5 173.4(3)
C2 C3 C4 C5 54.7(4)
C7 N1 C5 C4 -124.1(4)
C1 N1 C5 C4 60.8(4)
C7 N1 C5 C6 -1.5(6)
C1 N1 C5 C6 -176.6(4)
O7 C4 C5 N1 -176.1(3)
C3 C4 C5 N1 -57.5(4)
O7 C4 C5 C6 56.0(4)
C3 C4 C5 C6 174.7(4)
C24 O8 C6 C5 62.0(5)
N1 C5 C6 O8 -179.7(4)
C4 C5 C6 O8 -56.8(5)
C8 O2 C7 O1 2.6(6)
C8 O2 C7 N1 -177.3(4)
C5 N1 C7 O1 1.3(6)
C1 N1 C7 O1 176.0(4)
C5 N1 C7 O2 -178.8(4)
C1 N1 C7 O2 -4.2(5)
C7 O2 C8 C9 -154.5(4)
O2 C8 C9 C10 178.0(5)
O2 C8 C9 C14 1.1(8)
C14 C9 C10 C11 -3.5(9)
C8 C9 C10 C11 179.5(6)
C9 C10 C11 C12 3.1(11)
C10 C11 C12 C13 -2.6(13)
C11 C12 C13 C14 2.5(13)
C10 C9 C14 C13 3.4(10)
C8 C9 C14 C13 -179.7(6)
C12 C13 C14 C9 -2.9(12)
O3 S1 C15 C16 -162.3(4)
O4 S1 C15 C16 -31.5(5)
N2 S1 C15 C16 83.6(4)
O3 S1 C15 C20 20.6(4)
O4 S1 C15 C20 151.4(4)
N2 S1 C15 C20 -93.5(4)
C20 C15 C16 C17 0.0(8)
S1 C15 C16 C17 -177.1(4)
C15 C16 C17 C18 -0.5(9)
C16 C17 C18 C19 -0.7(10)
C16 C17 C18 C21 -178.7(6)
C17 C18 C19 C20 2.3(9)
C21 C18 C19 C20 -179.6(6)
C18 C19 C20 C15 -2.8(8)
C16 C15 C20 C19 1.6(7)
S1 C15 C20 C19 178.7(4)
C3 O5 C22 O6 -4.9(8)
C3 O5 C22 C23 172.6(4)
C6 O8 C24 O7 -64.6(5)
C6 O8 C24 C25 169.5(5)
C6 O8 C24 C25' -175.7(5)
C4 O7 C24 O8 61.4(5)
C4 O7 C24 C25 -169.7(5)
C4 O7 C24 C25' 167.0(6)
O8 C24 C25 C26 13.5(7)
O7 C24 C25 C26 -112.6(5)
C25' C24 C25 C26 -28.2(13)
O8 C24 C25 C30 -164.9(5)
O7 C24 C25 C30 69.0(7)
C25' C24 C25 C30 153.4(16)
C30 C25 C26 C27 0.0
C24 C25 C26 C27 -178.4(6)
C25 C26 C27 C28 0.0
C26 C27 C28 C29 0.0
C27 C28 C29 C30 0.0
C28 C29 C30 C25 0.0
C26 C25 C30 C29 0.0
C24 C25 C30 C29 178.3(6)
O8 C24 C25' C26' -11.9(9)
O7 C24 C25' C26' -126.2(8)
C25 C24 C25' C26' 130.8(17)
O8 C24 C25' C30' 175.6(6)
O7 C24 C25' C30' 61.3(7)
C25 C24 C25' C30' -41.7(12)
C30' C25' C26' C27' 0.0
C24 C25' C26' C27' -171.8(10)
C25' C26' C27' C28' 0.0
C26' C27' C28' C29' 0.0
C27' C28' C29' C30' 0.0
C28' C29' C30' C25' 0.0
C26' C25' C30' C29' 0.0
C24 C25' C30' C29' 173.5(8)
